data_2212729
loop_
_publ_author_name
'Kubo, Kanji'
'Watanabe, Kenichiro'
'Sakurai, Tadamitsu'

_publ_section_title
;
 9-(Bromoacetyl)anthracene
;
_journal_coeditor_code WN2115
_journal_issue 3
_journal_name_full 'Acta Crystallographica Section E'
_journal_page_first o1300
_journal_page_last o1301
_journal_paper_doi 10.1107/S1600536807006770
_journal_volume 63
_journal_year 2007
_chemical_formula_iupac 'C16 H11 Br O'
_chemical_formula_moiety 'C16 H11 Br O'
_chemical_formula_sum 'C16 H11 Br O'
_chemical_formula_weight 299.17
_chemical_name_systematic
;
9-(Bromoacetyl)anthracene
;
_space_group_IT_number 14
_symmetry_cell_setting monoclinic
_symmetry_space_group_name_Hall '-P 2yn'
_symmetry_space_group_name_H-M 'P 1 21/n 1'
_cell_angle_alpha 90.0000
_cell_angle_beta 100.583(15)
_cell_angle_gamma 90.0000
_cell_formula_units_Z 4
_cell_length_a 9.188(2)
_cell_length_b 8.218(2)
_cell_length_c 16.628(4)
_cell_measurement_reflns_used 11265
_cell_measurement_temperature 153.1
_cell_measurement_theta_max 68.2
_cell_measurement_theta_min 4.9
_cell_volume 1234.2(5)
_computing_cell_refinement CrystalClear
_computing_data_collection 'CrystalClear (Rigaku Corporation, 1999)'
_computing_data_reduction 'CrystalStructure (Rigaku/MSC & Rigaku Corporation, 2006)'
_computing_molecular_graphics
;
ORTEPIII (Burnett & Johnson, 1996) and MERCURY (Version 1.3; Bruno <i>et
al.</i>,  2002)
;
_computing_publication_material CrystalStructure
_computing_structure_refinement 'SHELXL97 (Sheldrick, 1997)'
_computing_structure_solution 'SIR97 (Altomare <i>et al.</i>,  1999)'
_diffrn_detector_area_resol_mean 10.00
_diffrn_measured_fraction_theta_full 0.975
_diffrn_measured_fraction_theta_max 0.975
_diffrn_measurement_device_type 'Rigaku R-AXIS RAPID'
_diffrn_measurement_method \w
_diffrn_radiation_type 'Cu K\a'
_diffrn_radiation_wavelength 1.54187
_diffrn_reflns_av_R_equivalents 0.040
_diffrn_reflns_limit_h_max 11
_diffrn_reflns_limit_h_min -10
_diffrn_reflns_limit_k_max 9
_diffrn_reflns_limit_k_min -9
_diffrn_reflns_limit_l_max 20
_diffrn_reflns_limit_l_min -19
_diffrn_reflns_number 11429
_diffrn_reflns_theta_full 68.24
_diffrn_reflns_theta_max 68.24
_exptl_absorpt_coefficient_mu 4.395
_exptl_absorpt_correction_T_max 0.517
_exptl_absorpt_correction_T_min 0.262
_exptl_absorpt_correction_type multi-scan
_exptl_absorpt_process_details '(ABSCOR; Higashi, 1995)'
_exptl_crystal_colour yellow
_exptl_crystal_density_diffrn 1.610
_exptl_crystal_density_method 'not measured'
_exptl_crystal_description prism
_exptl_crystal_F_000 600.00
_exptl_crystal_size_max 0.37
_exptl_crystal_size_mid 0.21
_exptl_crystal_size_min 0.15
_refine_diff_density_max 0.93
_refine_diff_density_min -0.39
_refine_ls_extinction_method none
_refine_ls_goodness_of_fit_ref 1.109
_refine_ls_hydrogen_treatment constr
_refine_ls_number_parameters 164
_refine_ls_number_reflns 2195
_refine_ls_R_factor_gt 0.0315
_refine_ls_shift/su_max 0.0010
_refine_ls_structure_factor_coef Fsqd
_refine_ls_weighting_details 'w = 1/[\s^2^(Fo^2^)+(0.0378P)^2^+0.9847P] where P=(Fo^2^+2Fc^2^)/3'
_refine_ls_weighting_scheme calc
_refine_ls_wR_factor_ref 0.0842
_reflns_number_gt 2015
_reflns_number_total 2195
_reflns_threshold_expression I>2\s(I)
_cod_data_source_file wn2115.cif
_cod_data_source_block I
_cod_original_cell_volume 1234.1(5)
_cod_original_sg_symbol_H-M 'P 21/n'
_cod_database_code 2212729
_cod_database_fobs_code 2212729

loop_
_symmetry_equiv_pos_site_id
_symmetry_equiv_pos_as_xyz
1 +X,+Y,+Z
2 1/2-X,1/2+Y,1/2-Z
3 -X,-Y,-Z
4 1/2+X,1/2-Y,1/2+Z

loop_
_atom_site_type_symbol
_atom_site_label
_atom_site_fract_x
_atom_site_fract_y
_atom_site_fract_z
_atom_site_U_iso_or_equiv
_atom_site_adp_type
_atom_site_calc_flag
_atom_site_refinement_flags
_atom_site_occupancy
Br Br1 -0.17337(3) -0.01862(4) 0.855301(17) 0.03370(13) Uani d . 1.00
O O1 -0.1743(2) -0.1297(2) 0.67874(12) 0.0420(5) Uani d . 1.00
C C1 -0.2457(2) 0.1577(3) 0.54214(16) 0.0270(6) Uani d . 1.00
C C2 -0.3113(3) 0.2443(3) 0.47552(17) 0.0331(6) Uani d . 1.00
C C3 -0.2236(3) 0.3299(3) 0.42718(17) 0.0364(7) Uani d . 1.00
C C4 -0.0749(3) 0.3237(3) 0.44565(16) 0.0318(6) Uani d . 1.00
C C5 -0.0006(2) 0.2357(3) 0.51524(15) 0.0252(5) Uani d . 1.00
C C6 0.1533(2) 0.2306(3) 0.53641(16) 0.0273(6) Uani d . 1.00
C C7 0.2256(2) 0.1466(3) 0.60443(15) 0.0254(5) Uani d . 1.00
C C8 0.3831(2) 0.1412(3) 0.62644(17) 0.0317(6) Uani d . 1.00
C C9 0.4519(3) 0.0577(4) 0.69298(18) 0.0352(7) Uani d . 1.00
C C10 0.3671(3) -0.0296(3) 0.74191(18) 0.0311(6) Uani d . 1.00
C C11 0.2171(3) -0.0282(3) 0.72365(16) 0.0264(6) Uani d . 1.00
C C12 0.1400(2) 0.0618(3) 0.65551(15) 0.0225(5) Uani d . 1.00
C C13 -0.0143(2) 0.0693(3) 0.63550(15) 0.0214(5) Uani d . 1.00
C C14 -0.0884(2) 0.1515(3) 0.56525(15) 0.0216(5) Uani d . 1.00
C C15 -0.1051(2) -0.0048(3) 0.69328(17) 0.0244(6) Uani d . 1.00
C C16 -0.1062(2) 0.0987(3) 0.76817(15) 0.0259(6) Uani d . 1.00
H H1 -0.3054 0.1006 0.5737 0.032 Uiso c R 1.00
H H2 -0.4162 0.2477 0.4612 0.040 Uiso c R 1.00
H H3 -0.2706 0.3919 0.3815 0.044 Uiso c R 1.00
H H4 -0.0182 0.3788 0.4117 0.038 Uiso c R 1.00
H H5 0.2106 0.2866 0.5031 0.033 Uiso c R 1.00
H H6 0.4412 0.1975 0.5937 0.038 Uiso c R 1.00
H H7 0.5569 0.0576 0.7069 0.042 Uiso c R 1.00
H H8 0.4160 -0.0895 0.7879 0.037 Uiso c R 1.00
H H9 0.1623 -0.0882 0.7568 0.032 Uiso c R 1.00
H H10 -0.1717 0.1937 0.7527 0.031 Uiso c R 1.00
H H11 -0.0049 0.1401 0.7884 0.031 Uiso c R 1.00

loop_
_atom_site_aniso_label
_atom_site_aniso_U_11
_atom_site_aniso_U_22
_atom_site_aniso_U_33
_atom_site_aniso_U_12
_atom_site_aniso_U_13
_atom_site_aniso_U_23
Br1 0.0381(2) 0.0346(2) 0.0319(2) 0.00418(13) 0.01562(14) 0.00675(12)
O1 0.0500(12) 0.0381(14) 0.0421(11) -0.0217(11) 0.0195(9) -0.0073(9)
C1 0.0275(13) 0.0263(16) 0.0283(13) 0.0017(11) 0.0078(10) -0.0044(11)
C2 0.0274(14) 0.0364(18) 0.0333(14) 0.0056(12) -0.0004(11) -0.0069(12)
C3 0.0465(17) 0.0343(19) 0.0261(14) 0.0087(14) 0.0006(12) 0.0029(12)
C4 0.0426(16) 0.0282(17) 0.0256(13) 0.0006(13) 0.0093(11) 0.0011(11)
C5 0.0329(14) 0.0202(15) 0.0243(12) 0.0003(11) 0.0098(10) -0.0029(10)
C6 0.0292(13) 0.0271(16) 0.0289(13) -0.0043(11) 0.0135(10) -0.0011(11)
C7 0.0270(13) 0.0222(16) 0.0290(13) -0.0026(11) 0.0104(10) -0.0053(11)
C8 0.0227(13) 0.0353(18) 0.0401(15) -0.0063(12) 0.0138(11) -0.0074(12)
C9 0.0202(13) 0.0443(19) 0.0409(16) -0.0026(13) 0.0052(11) -0.0123(14)
C10 0.0279(14) 0.0324(17) 0.0315(15) 0.0057(12) 0.0014(11) -0.0066(12)
C11 0.0290(14) 0.0249(16) 0.0261(13) 0.0009(11) 0.0071(11) -0.0025(11)
C12 0.0220(12) 0.0197(14) 0.0268(13) -0.0008(11) 0.0072(9) -0.0062(11)
C13 0.0229(12) 0.0177(14) 0.0250(12) -0.0005(10) 0.0079(9) -0.0037(10)
C14 0.0266(13) 0.0171(14) 0.0225(12) 0.0014(10) 0.0081(9) -0.0037(10)
C15 0.0204(12) 0.0246(16) 0.0284(14) 0.0017(10) 0.0047(10) 0.0045(10)
C16 0.0253(13) 0.0258(16) 0.0290(13) -0.0009(11) 0.0110(10) 0.0050(11)

loop_
_atom_type_symbol
_atom_type_description
_atom_type_scat_dispersion_real
_atom_type_scat_dispersion_imag
_atom_type_scat_source
C C 0.018 0.009
;
International Tables for Crystallography
(1992, Vol. C, Tables 4.2.6.8 and 6.1.1.4)
;
H H 0.000 0.000
;
International Tables for Crystallography
(1992, Vol. C, Table 6.1.1.4)
;
O O 0.049 0.032
;
International Tables for Crystallography
(1992, Vol. C, Tables 4.2.6.8 and 6.1.1.4)
;
Br Br -0.676 1.280
;
International Tables for Crystallography
(1992, Vol. C, Tables 4.2.6.8 and 6.1.1.4)
;

loop_
_geom_angle_atom_site_label_1
_geom_angle_atom_site_label_2
_geom_angle_atom_site_label_3
_geom_angle
_geom_angle_publ_flag
C2 C1 C14 120.9(2) no
C1 C2 C3 120.4(2) no
C2 C3 C4 120.6(2) no
C3 C4 C5 121.2(2) no
C4 C5 C6 122.1(2) no
C4 C5 C14 118.5(2) no
C6 C5 C14 119.4(2) no
C5 C6 C7 122.2(2) no
C6 C7 C8 122.4(2) no
C6 C7 C12 119.4(2) no
C8 C7 C12 118.2(2) no
C7 C8 C9 121.6(2) no
C8 C9 C10 120.0(2) no
C9 C10 C11 120.6(2) no
C10 C11 C12 121.2(2) no
C7 C12 C11 118.3(2) no
C7 C12 C13 118.6(2) no
C11 C12 C13 123.1(2) no
C12 C13 C14 122.1(2) no
C12 C13 C15 119.0(2) no
C14 C13 C15 118.8(2) no
C1 C14 C5 118.4(2) no
C1 C14 C13 123.4(2) no
C5 C14 C13 118.2(2) no
O1 C15 C13 123.2(2) no
O1 C15 C16 124.1(2) no
C13 C15 C16 112.7(2) no
Br1 C16 C15 112.85(19) no
C2 C1 H1 119.6 no
C14 C1 H1 119.6 no
C1 C2 H2 119.8 no
C3 C2 H2 119.8 no
C2 C3 H3 119.7 no
C4 C3 H3 119.7 no
C3 C4 H4 119.4 no
C5 C4 H4 119.4 no
C5 C6 H5 118.9 no
C7 C6 H5 118.9 no
C7 C8 H6 119.2 no
C9 C8 H6 119.2 no
C8 C9 H7 120.0 no
C10 C9 H7 120.0 no
C9 C10 H8 119.7 no
C11 C10 H8 119.7 no
C10 C11 H9 119.4 no
C12 C11 H9 119.4 no
Br1 C16 H10 109.0 no
Br1 C16 H11 109.0 no
C15 C16 H10 109.0 no
C15 C16 H11 109.0 no
H10 C16 H11 107.8 no

loop_
_geom_bond_atom_site_label_1
_geom_bond_atom_site_label_2
_geom_bond_distance
_geom_bond_publ_flag
Br1 C16 1.933(2) no
O1 C15 1.209(3) no
C1 C2 1.361(3) no
C1 C14 1.427(3) no
C2 C3 1.424(4) no
C3 C4 1.346(4) no
C4 C5 1.427(3) no
C5 C6 1.394(3) no
C5 C14 1.437(3) no
C6 C7 1.386(3) no
C7 C8 1.427(3) no
C7 C12 1.439(3) no
C8 C9 1.356(3) no
C9 C10 1.420(4) no
C10 C11 1.356(3) no
C11 C12 1.428(3) no
C12 C13 1.397(3) no
C13 C14 1.411(3) no
C13 C15 1.511(3) no
C15 C16 1.510(3) no
C1 H1 0.950 no
C2 H2 0.950 no
C3 H3 0.950 no
C4 H4 0.950 no
C6 H5 0.950 no
C8 H6 0.950 no
C9 H7 0.950 no
C10 H8 0.950 no
C11 H9 0.950 no
C16 H10 0.990 no
C16 H11 0.990 no

loop_
_geom_contact_atom_site_label_1
_geom_contact_atom_site_label_2
_geom_contact_distance
_geom_contact_site_symmetry_2
_geom_contact_publ_flag
Br1 O1 3.073(2) . no
Br1 O1 3.493(2) 2_456 no
Br1 C1 3.317(2) 2_446 no
Br1 C2 3.446(2) 2_446 no
Br1 C15 2.878(2) . no
O1 Br1 3.073(2) . no
O1 Br1 3.493(2) 2_446 no
O1 C1 3.259(3) . no
O1 C12 3.373(3) . no
O1 C13 2.396(3) . no
O1 C14 3.174(3) . no
O1 C16 2.405(3) . no
O1 C16 3.237(3) 2_446 no
C1 Br1 3.317(2) 2_456 no
C1 O1 3.259(3) . no
C1 C3 2.416(4) . no
C1 C4 2.797(4) . no
C1 C5 2.459(3) . no
C1 C7 3.521(3) 3_556 no
C1 C13 2.499(3) . no
C1 C15 2.929(3) . no
C2 Br1 3.446(2) 2_456 no
C2 C4 2.406(4) . no
C2 C5 2.810(3) . no
C2 C8 3.597(4) 3_556 no
C2 C14 2.425(3) . no
C3 C1 2.416(4) . no
C3 C5 2.416(3) . no
C3 C11 3.535(4) 3_556 no
C3 C14 2.814(3) . no
C4 C1 2.797(4) . no
C4 C2 2.406(4) . no
C4 C4 3.556(3) 3_566 no
C4 C6 2.469(3) . no
C4 C12 3.585(3) 3_556 no
C4 C14 2.462(3) . no
C5 C1 2.459(3) . no
C5 C2 2.810(3) . no
C5 C3 2.416(3) . no
C5 C7 2.434(3) . no
C5 C12 2.836(3) . no
C5 C13 2.445(3) . no
C5 C13 3.565(3) 3_556 no
C6 C4 2.469(3) . no
C6 C8 2.465(3) . no
C6 C12 2.439(3) . no
C6 C13 2.789(3) . no
C6 C14 2.444(3) . no
C6 C14 3.565(3) 3_556 no
C7 C1 3.521(3) 3_556 no
C7 C5 2.434(3) . no
C7 C9 2.429(3) . no
C7 C10 2.815(3) . no
C7 C11 2.461(3) . no
C7 C13 2.439(3) . no
C7 C14 2.839(3) . no
C8 C2 3.597(4) 3_556 no
C8 C6 2.465(3) . no
C8 C10 2.404(4) . no
C8 C11 2.790(4) . no
C8 C12 2.458(3) . no
C9 C7 2.429(3) . no
C9 C11 2.412(4) . no
C9 C12 2.819(3) . no
C10 C7 2.815(3) . no
C10 C8 2.404(4) . no
C10 C12 2.425(3) . no
C11 C3 3.535(4) 3_556 no
C11 C7 2.461(3) . no
C11 C8 2.790(4) . no
C11 C9 2.412(4) . no
C11 C13 2.483(3) . no
C11 C15 2.916(3) . no
C11 C16 3.357(4) . no
C12 O1 3.373(3) . no
C12 C4 3.585(3) 3_556 no
C12 C5 2.836(3) . no
C12 C6 2.439(3) . no
C12 C8 2.458(3) . no
C12 C9 2.819(3) . no
C12 C10 2.425(3) . no
C12 C14 2.458(3) . no
C12 C15 2.507(3) . no
C12 C16 3.206(3) . no
C13 O1 2.396(3) . no
C13 C1 2.499(3) . no
C13 C5 2.445(3) . no
C13 C5 3.565(3) 3_556 no
C13 C6 2.789(3) . no
C13 C7 2.439(3) . no
C13 C11 2.483(3) . no
C13 C16 2.514(3) . no
C14 O1 3.174(3) . no
C14 C2 2.425(3) . no
C14 C3 2.814(3) . no
C14 C4 2.462(3) . no
C14 C6 2.444(3) . no
C14 C6 3.565(3) 3_556 no
C14 C7 2.839(3) . no
C14 C12 2.458(3) . no
C14 C15 2.515(3) . no
C14 C16 3.436(3) . no
C15 Br1 2.878(2) . no
C15 C1 2.929(3) . no
C15 C11 2.916(3) . no
C15 C12 2.507(3) . no
C15 C14 2.515(3) . no
C16 O1 2.405(3) . no
C16 O1 3.237(3) 2_456 no
C16 C11 3.357(4) . no
C16 C12 3.206(3) . no
C16 C13 2.514(3) . no
C16 C14 3.436(3) . no
Br1 H1 3.3630 2_446 no
Br1 H2 3.5711 2_446 no
Br1 H2 3.4800 4_555 no
Br1 H5 3.4311 4_455 no
Br1 H6 3.1700 2_546 no
Br1 H7 3.2211 1_455 no
Br1 H10 2.443 . no
Br1 H10 3.147 2_446 no
Br1 H11 2.442 . no
O1 H1 2.704 . no
O1 H4 3.249 3_556 no
O1 H5 3.247 3_556 no
O1 H7 3.018 1_455 no
O1 H7 3.260 2_546 no
O1 H9 3.145 . no
O1 H10 2.927 . no
O1 H10 2.450 2_446 no
O1 H11 3.102 . no
C1 H2 2.010 . no
C1 H3 3.266 . no
C1 H6 3.166 1_455 no
C1 H10 3.454 . no
C2 H1 2.007 . no
C2 H3 2.067 . no
C2 H4 3.263 . no
C2 H6 3.289 1_455 no
C2 H11 3.422 4_454 no
C3 H1 3.274 . no
C3 H2 2.067 . no
C3 H4 1.992 . no
C3 H5 3.353 3_566 no
C3 H8 3.557 4_454 no
C3 H9 3.542 4_454 no
C3 H11 3.142 4_454 no
C4 H2 3.254 . no
C4 H3 1.996 . no
C4 H4 3.404 3_566 no
C4 H5 2.639 . no
C4 H5 3.596 3_566 no
C4 H8 3.403 4_454 no
C5 H1 3.319 . no
C5 H3 3.274 . no
C5 H4 2.066 . no
C5 H4 3.386 3_566 no
C5 H5 2.032 . no
C5 H8 3.528 2_556 no
C6 H3 3.479 3_566 no
C6 H4 2.658 . no
C6 H6 2.655 . no
C6 H8 3.436 2_556 no
C7 H5 2.024 . no
C7 H6 2.064 . no
C7 H7 3.286 . no
C7 H8 3.234 2_556 no
C7 H9 3.320 . no
C7 H9 3.203 2_556 no
C8 H1 3.161 1_655 no
C8 H2 3.549 3_556 no
C8 H5 2.637 . no
C8 H7 2.007 . no
C8 H8 3.255 . no
C8 H9 3.031 2_556 no
C9 H1 3.264 1_655 no
C9 H2 3.560 3_556 no
C9 H6 1.999 . no
C9 H8 2.063 . no
C9 H9 3.268 . no
C9 H9 3.254 2_556 no
C9 H10 3.596 1_655 no
C9 H11 3.472 2_546 no
C10 H3 3.057 4_555 no
C10 H4 3.086 4_555 no
C10 H6 3.262 . no
C10 H7 2.065 . no
C10 H9 2.001 . no
C10 H10 3.594 2_546 no
C10 H11 3.076 2_546 no
C11 H3 3.542 3_556 no
C11 H3 2.837 4_555 no
C11 H7 3.262 . no
C11 H8 2.004 . no
C11 H11 2.836 . no
C12 H5 3.295 . no
C12 H6 3.317 . no
C12 H8 3.282 . no
C12 H8 3.088 2_556 no
C12 H9 2.067 . no
C12 H9 3.567 2_556 no
C12 H11 2.855 . no
C13 H1 2.695 . no
C13 H8 3.143 2_556 no
C13 H9 2.679 . no
C13 H10 2.822 . no
C13 H11 2.595 . no
C14 H1 2.067 . no
C14 H2 3.283 . no
C14 H4 3.320 . no
C14 H5 3.300 . no
C14 H8 3.403 2_556 no
C14 H10 3.361 . no
C15 H1 2.598 . no
C15 H7 3.196 1_455 no
C15 H9 2.582 . no
C15 H10 2.058 . no
C15 H10 3.440 2_446 no
C15 H11 2.058 . no
C16 H1 3.411 . no
C16 H2 3.589 4_555 no
C16 H3 3.306 4_555 no
C16 H7 3.094 1_455 no
C16 H8 3.329 2_556 no
C16 H9 2.942 . no
H1 Br1 3.3630 2_456 no
H1 O1 2.704 . no
H1 C2 2.007 . no
H1 C3 3.274 . no
H1 C5 3.319 . no
H1 C8 3.161 1_455 no
H1 C9 3.264 1_455 no
H1 C13 2.695 . no
H1 C14 2.067 . no
H1 C15 2.598 . no
H1 C16 3.411 . no
H1 H2 2.302 . no
H1 H5 3.595 3_556 no
H1 H6 2.540 1_455 no
H1 H7 2.768 1_455 no
H1 H10 3.100 . no
H2 Br1 3.5711 2_456 no
H2 Br1 3.4800 4_454 no
H2 C1 2.010 . no
H2 C3 2.067 . no
H2 C4 3.254 . no
H2 C8 3.549 3_556 no
H2 C9 3.560 3_556 no
H2 C14 3.283 . no
H2 C16 3.589 4_454 no
H2 H1 2.302 . no
H2 H3 2.367 . no
H2 H6 2.793 1_455 no
H2 H11 2.984 4_454 no
H3 C1 3.266 . no
H3 C2 2.067 . no
H3 C4 1.996 . no
H3 C5 3.274 . no
H3 C6 3.479 3_566 no
H3 C10 3.057 4_454 no
H3 C11 3.542 3_556 no
H3 C11 2.837 4_454 no
H3 C16 3.306 4_454 no
H3 H2 2.367 . no
H3 H4 2.283 . no
H3 H5 3.252 3_566 no
H3 H8 2.996 4_454 no
H3 H9 2.610 4_454 no
H3 H11 2.424 4_454 no
H4 O1 3.249 3_556 no
H4 C2 3.263 . no
H4 C3 1.992 . no
H4 C4 3.404 3_566 no
H4 C5 2.066 . no
H4 C5 3.386 3_566 no
H4 C6 2.658 . no
H4 C10 3.086 4_454 no
H4 C14 3.320 . no
H4 H3 2.283 . no
H4 H4 3.512 3_566 no
H4 H5 2.476 . no
H4 H8 2.673 4_454 no
H5 Br1 3.4311 4_554 no
H5 O1 3.247 3_556 no
H5 C3 3.353 3_566 no
H5 C4 2.639 . no
H5 C4 3.596 3_566 no
H5 C5 2.032 . no
H5 C7 2.024 . no
H5 C8 2.637 . no
H5 C12 3.295 . no
H5 C14 3.300 . no
H5 H1 3.595 3_556 no
H5 H3 3.252 3_566 no
H5 H4 2.476 . no
H5 H6 2.474 . no
H6 Br1 3.1700 2_556 no
H6 C1 3.166 1_655 no
H6 C2 3.289 1_655 no
H6 C6 2.655 . no
H6 C7 2.064 . no
H6 C9 1.999 . no
H6 C10 3.262 . no
H6 C12 3.317 . no
H6 H1 2.540 1_655 no
H6 H2 2.793 1_655 no
H6 H5 2.474 . no
H6 H7 2.294 . no
H6 H9 3.325 2_556 no
H7 Br1 3.2211 1_655 no
H7 O1 3.018 1_655 no
H7 O1 3.260 2_556 no
H7 C7 3.286 . no
H7 C8 2.007 . no
H7 C10 2.065 . no
H7 C11 3.262 . no
H7 C15 3.196 1_655 no
H7 C16 3.094 1_655 no
H7 H1 2.768 1_655 no
H7 H6 2.294 . no
H7 H8 2.365 . no
H7 H10 2.711 1_655 no
H7 H10 3.201 2_546 no
H7 H11 3.467 2_546 no
H8 C3 3.557 4_555 no
H8 C4 3.403 4_555 no
H8 C5 3.528 2_546 no
H8 C6 3.436 2_546 no
H8 C7 3.234 2_546 no
H8 C8 3.255 . no
H8 C9 2.063 . no
H8 C11 2.004 . no
H8 C12 3.282 . no
H8 C12 3.088 2_546 no
H8 C13 3.143 2_546 no
H8 C14 3.403 2_546 no
H8 C16 3.329 2_546 no
H8 H3 2.996 4_555 no
H8 H4 2.673 4_555 no
H8 H7 2.365 . no
H8 H9 2.293 . no
H8 H10 3.119 2_546 no
H8 H11 2.756 2_546 no
H9 O1 3.145 . no
H9 C3 3.542 4_555 no
H9 C7 3.320 . no
H9 C7 3.203 2_546 no
H9 C8 3.031 2_546 no
H9 C9 3.268 . no
H9 C9 3.254 2_546 no
H9 C10 2.001 . no
H9 C12 2.067 . no
H9 C12 3.567 2_546 no
H9 C13 2.679 . no
H9 C15 2.582 . no
H9 C16 2.942 . no
H9 H3 2.610 4_555 no
H9 H6 3.325 2_546 no
H9 H8 2.293 . no
H9 H11 2.541 . no
H10 Br1 2.443 . no
H10 Br1 3.147 2_456 no
H10 O1 2.927 . no
H10 O1 2.450 2_456 no
H10 C1 3.454 . no
H10 C9 3.596 1_455 no
H10 C10 3.594 2_556 no
H10 C13 2.822 . no
H10 C14 3.361 . no
H10 C15 2.058 . no
H10 C15 3.440 2_456 no
H10 H1 3.100 . no
H10 H7 2.711 1_455 no
H10 H7 3.201 2_556 no
H10 H8 3.119 2_556 no
H10 H11 1.600 . no
H11 Br1 2.442 . no
H11 O1 3.102 . no
H11 C2 3.422 4_555 no
H11 C3 3.142 4_555 no
H11 C9 3.472 2_556 no
H11 C10 3.076 2_556 no
H11 C11 2.836 . no
H11 C12 2.855 . no
H11 C13 2.595 . no
H11 C15 2.058 . no
H11 H2 2.984 4_555 no
H11 H3 2.424 4_555 no
H11 H7 3.467 2_556 no
H11 H8 2.756 2_556 no
H11 H9 2.541 . no
H11 H10 1.600 . no

loop_
_geom_hbond_atom_site_label_D
_geom_hbond_atom_site_label_H
_geom_hbond_atom_site_label_A
_geom_hbond_site_symmetry_A
_geom_hbond_distance_DH
_geom_hbond_distance_HA
_geom_hbond_distance_DA
_geom_hbond_angle_DHA
_geom_hbond_publ_flag
C3 H3 Cg3 4_454 0.95 3.638 4.345 133 yes
C10 H8 Cg2 2_556 0.95 2.994 3.865 153 yes
C16 H10 O1 2_456 0.99 2.45 3.237(3) 136 yes

loop_
_geom_torsion_atom_site_label_1
_geom_torsion_atom_site_label_2
_geom_torsion_atom_site_label_3
_geom_torsion_atom_site_label_4
_geom_torsion
_geom_torsion_publ_flag
C2 C1 C14 C5 -1.5(4) no
C2 C1 C14 C13 177.3(2) no
C14 C1 C2 C3 0.4(4) no
C1 C2 C3 C4 1.4(4) no
C2 C3 C4 C5 -1.9(4) no
C3 C4 C5 C6 -178.6(2) no
C3 C4 C5 C14 0.7(4) no
C4 C5 C6 C7 179.4(2) no
C4 C5 C14 C1 1.0(3) no
C4 C5 C14 C13 -177.9(2) no
C6 C5 C14 C1 -179.7(2) no
C6 C5 C14 C13 1.4(3) no
C14 C5 C6 C7 0.0(3) no
C5 C6 C7 C8 -179.9(2) no
C5 C6 C7 C12 -0.2(4) no
C6 C7 C8 C9 -179.7(2) no
C6 C7 C12 C11 178.0(2) no
C6 C7 C12 C13 -1.1(3) no
C8 C7 C12 C11 -2.3(3) no
C8 C7 C12 C13 178.6(2) no
C12 C7 C8 C9 0.6(4) no
C7 C8 C9 C10 1.1(4) no
C8 C9 C10 C11 -1.2(4) no
C9 C10 C11 C12 -0.6(4) no
C10 C11 C12 C7 2.4(4) no
C10 C11 C12 C13 -178.7(2) no
C7 C12 C13 C14 2.6(3) no
C7 C12 C13 C15 -173.9(2) no
C11 C12 C13 C14 -176.4(2) no
C11 C12 C13 C15 7.1(4) no
C12 C13 C14 C1 178.4(2) no
C12 C13 C14 C5 -2.8(3) no
C12 C13 C15 O1 -107.4(3) no
C12 C13 C15 C16 75.8(3) no
C14 C13 C15 O1 76.0(3) no
C14 C13 C15 C16 -100.8(2) no
C15 C13 C14 C1 -5.1(3) no
C15 C13 C14 C5 173.7(2) no
O1 C15 C16 Br1 19.3(3) no
C13 C15 C16 Br1 -163.94(16) no

loop_
_cod_related_entry_id
_cod_related_entry_database
_cod_related_entry_code
1 ChemSpider 227053
